data_4070386
loop_
_publ_author_name
'Yu, Xianghua'
'Chen, Xue-Tai'
'Xue, Zi-Ling'

_publ_section_title
;
 Reactions of Oxygen with Metallaheterocyclic Alkyl Amide Complexes.
 Selective Insertion of Oxygen into Metal&#x2212;Carbon Bonds
;
_journal_issue 23
_journal_name_full Organometallics
_journal_page_first 6642
_journal_paper_doi 10.1021/om900773w
_journal_volume 28
_journal_year 2009
_chemical_formula_sum 'C28 H82 Hf2 N6 O2 Si8'
_chemical_formula_weight 1116.70
_chemical_name_common Hafnium
_chemical_name_systematic
; 
Hafnium Amdie Cylic O complex with cis configuration
;
_space_group_IT_number 14
_symmetry_cell_setting monoclinic
_symmetry_space_group_name_Hall '-P 2ybc'
_symmetry_space_group_name_H-M 'P 1 21/c 1'
_atom_sites_solution_hydrogens geom
_atom_sites_solution_primary Pattson
_atom_sites_solution_secondary difmap
_audit_creation_method SHELXL-97
_cell_angle_alpha 90.00
_cell_angle_beta 91.258(5)
_cell_angle_gamma 90.00
_cell_formula_units_Z 4
_cell_length_a 14.304(5)
_cell_length_b 18.843(6)
_cell_length_c 18.479(6)
_cell_measurement_temperature 293(2)
_cell_volume 4979(3)
_computing_cell_refinement 'SMART, Bruker (2000)'
_computing_data_collection 'SMART, Bruker (2000)'
_computing_data_reduction 'XPREP, Bruker (2000)'
_computing_molecular_graphics 'SHELXTL, Bruker (2000)'
_computing_publication_material 'SHELXTL, Bruker (2000)'
_computing_structure_refinement 'SHELXL-97 (Sheldrick, 1997)'
_computing_structure_solution 'SHELXS-97 (Sheldrick, 1990)'
_diffrn_ambient_temperature 293(2)
_diffrn_measured_fraction_theta_full 0.964
_diffrn_measured_fraction_theta_max 0.964
_diffrn_measurement_device_type 'CCD area detector'
_diffrn_measurement_method Multiscan
_diffrn_radiation_monochromator graphite
_diffrn_radiation_source 'fine-focus sealed tube'
_diffrn_radiation_type MoK\a
_diffrn_radiation_wavelength 0.71073
_diffrn_reflns_av_R_equivalents 0.0716
_diffrn_reflns_av_sigmaI/netI 0.0535
_diffrn_reflns_limit_h_max 18
_diffrn_reflns_limit_h_min -18
_diffrn_reflns_limit_k_max 25
_diffrn_reflns_limit_k_min -24
_diffrn_reflns_limit_l_max 23
_diffrn_reflns_limit_l_min -23
_diffrn_reflns_number 52151
_diffrn_reflns_theta_full 28.39
_diffrn_reflns_theta_max 28.39
_diffrn_reflns_theta_min 1.42
_exptl_absorpt_coefficient_mu 4.389
_exptl_absorpt_correction_T_max 0.4592
_exptl_absorpt_correction_T_min 0.3729
_exptl_absorpt_correction_type multi-scan
_exptl_absorpt_process_details 'SADABS, Bruker (2000)'
_exptl_crystal_colour colorless
_exptl_crystal_density_diffrn 1.490
_exptl_crystal_density_method 'not measured'
_exptl_crystal_description cubes
_exptl_crystal_F_000 2256
_exptl_crystal_size_max 0.28
_exptl_crystal_size_mid 0.22
_exptl_crystal_size_min 0.21
_refine_diff_density_max 3.246
_refine_diff_density_min -1.856
_refine_diff_density_rms 0.220
_refine_ls_extinction_method none
_refine_ls_goodness_of_fit_ref 0.909
_refine_ls_hydrogen_treatment mixed
_refine_ls_matrix_type full
_refine_ls_number_parameters 441
_refine_ls_number_reflns 12041
_refine_ls_number_restraints 0
_refine_ls_restrained_S_all 0.909
_refine_ls_R_factor_all 0.0550
_refine_ls_R_factor_gt 0.0405
_refine_ls_shift/su_max 0.116
_refine_ls_shift/su_mean 0.001
_refine_ls_structure_factor_coef Fsqd
_refine_ls_weighting_details 'calc w=1/[\s^2^(Fo^2^)+(0.0784P)^2^+44.3609P] where P=(Fo^2^+2Fc^2^)/3'
_refine_ls_weighting_scheme calc
_refine_ls_wR_factor_gt 0.1061
_refine_ls_wR_factor_ref 0.1339
_reflns_number_gt 9983
_reflns_number_total 12041
_reflns_threshold_expression >2sigma(I)
_cod_data_source_file om900773w_si_004.cif
_cod_data_source_block hfo2m
_cod_depositor_comments
;
The following automatic conversions were performed:

'_symmetry_cell_setting' value 'Monoclinic' changed to 'monoclinic'
according to /home/saulius/struct/CIF-dictionaries/cif_core.dic
dictionary named 'cif_core.dic' version 2.4.2 from
2011-04-26.

'_exptl_absorpt_correction_type' value 'Multi-scan'
changed to 'multi-scan' according to
/home/saulius/struct/CIF-dictionaries/cif_core.dic dictionary named
'cif_core.dic' version 2.4.2 from 2011-04-26.

Automatic conversion script
Id: cif_fix_values 1715 2011-07-08 13:25:40Z adriana 
;
_cod_original_cell_volume 4980(3)
_cod_original_sg_symbol_H-M P2(1)/c
_cod_database_code 4070386

loop_
_symmetry_equiv_pos_as_xyz
'x, y, z'
'-x, y+1/2, -z+1/2'
'-x, -y, -z'
'x, -y-1/2, z-1/2'

loop_
_atom_site_label
_atom_site_type_symbol
_atom_site_fract_x
_atom_site_fract_y
_atom_site_fract_z
_atom_site_U_iso_or_equiv
_atom_site_adp_type
_atom_site_occupancy
_atom_site_symmetry_multiplicity
_atom_site_calc_flag
_atom_site_refinement_flags
C1 C 0.3301(5) 0.4759(4) 0.1442(3) 0.0311(14) Uani 1 1 d .
H1A H 0.3779 0.4411 0.1563 0.037 Uiso 1 1 calc R
H1B H 0.3587 0.5136 0.1166 0.037 Uiso 1 1 calc R
C2 C 0.2876(6) 0.3511(5) 0.0487(5) 0.051(2) Uani 1 1 d .
H2A H 0.3035 0.3184 0.0868 0.076 Uiso 1 1 calc R
H2B H 0.3430 0.3639 0.0234 0.076 Uiso 1 1 calc R
H2C H 0.2437 0.3291 0.0156 0.076 Uiso 1 1 calc R
C3 C 0.1968(6) 0.4943(5) 0.0137(4) 0.0464(19) Uani 1 1 d .
H3A H 0.1620 0.4684 -0.0226 0.070 Uiso 1 1 calc R
H3B H 0.2512 0.5149 -0.0075 0.070 Uiso 1 1 calc R
H3C H 0.1583 0.5313 0.0328 0.070 Uiso 1 1 calc R
C4 C 0.0912(8) 0.2666(5) 0.1477(6) 0.066(3) Uani 1 1 d .
H4A H 0.1535 0.2577 0.1317 0.099 Uiso 1 1 calc R
H4B H 0.0485 0.2345 0.1239 0.099 Uiso 1 1 calc R
H4C H 0.0891 0.2597 0.1992 0.099 Uiso 1 1 calc R
C5 C 0.0305(6) 0.3642(5) 0.0261(4) 0.052(2) Uani 1 1 d .
H5A H 0.0070 0.4106 0.0140 0.079 Uiso 1 1 calc R
H5B H -0.0159 0.3292 0.0135 0.079 Uiso 1 1 calc R
H5C H 0.0863 0.3552 -0.0003 0.079 Uiso 1 1 calc R
C6 C -0.0519(7) 0.3814(7) 0.1706(5) 0.082(4) Uani 1 1 d .
H6A H -0.0423 0.4220 0.2012 0.123 Uiso 1 1 calc R
H6B H -0.0710 0.3417 0.1993 0.123 Uiso 1 1 calc R
H6C H -0.0996 0.3918 0.1348 0.123 Uiso 1 1 calc R
C7 C 0.1433(6) 0.2495(5) 0.3622(6) 0.058(2) Uani 1 1 d .
H7A H 0.0939 0.2505 0.3965 0.087 Uiso 1 1 calc R
H7B H 0.1917 0.2179 0.3791 0.087 Uiso 1 1 calc R
H7C H 0.1190 0.2331 0.3163 0.087 Uiso 1 1 calc R
C8 C 0.2509(6) 0.3547(5) 0.4400(4) 0.051(2) Uani 1 1 d .
H8A H 0.2527 0.4046 0.4503 0.077 Uiso 1 1 calc R
H8B H 0.3136 0.3366 0.4387 0.077 Uiso 1 1 calc R
H8C H 0.2172 0.3306 0.4771 0.077 Uiso 1 1 calc R
C9 C 0.2860(5) 0.3371(4) 0.2829(4) 0.0388(16) Uani 1 1 d .
H9A H 0.2597 0.3218 0.2372 0.058 Uiso 1 1 calc R
H9B H 0.3339 0.3045 0.2984 0.058 Uiso 1 1 calc R
H9C H 0.3125 0.3836 0.2777 0.058 Uiso 1 1 calc R
C10 C 0.0278(6) 0.4049(5) 0.4748(4) 0.050(2) Uani 1 1 d .
H10A H 0.0493 0.3589 0.4901 0.076 Uiso 1 1 calc R
H10B H -0.0294 0.4160 0.4986 0.076 Uiso 1 1 calc R
H10C H 0.0742 0.4399 0.4871 0.076 Uiso 1 1 calc R
C11 C -0.0664(5) 0.4838(4) 0.3545(4) 0.0403(17) Uani 1 1 d .
H11A H -0.0298 0.5259 0.3625 0.060 Uiso 1 1 calc R
H11B H -0.1190 0.4842 0.3859 0.060 Uiso 1 1 calc R
H11C H -0.0881 0.4823 0.3050 0.060 Uiso 1 1 calc R
C12 C -0.0691(6) 0.3253(5) 0.3544(7) 0.070(3) Uani 1 1 d .
H12A H -0.0422 0.2978 0.3164 0.104 Uiso 1 1 calc R
H12B H -0.1306 0.3407 0.3396 0.104 Uiso 1 1 calc R
H12C H -0.0732 0.2966 0.3972 0.104 Uiso 1 1 calc R
C13 C 0.0099(6) 0.5637(5) 0.1542(4) 0.053(2) Uani 1 1 d .
H13A H -0.0537 0.5755 0.1648 0.080 Uiso 1 1 calc R
H13B H 0.0110 0.5208 0.1263 0.080 Uiso 1 1 calc R
H13C H 0.0372 0.6015 0.1271 0.080 Uiso 1 1 calc R
C14 C 0.0489(5) 0.6158(4) 0.2643(4) 0.0419(17) Uani 1 1 d .
H14A H 0.0783 0.6556 0.2417 0.063 Uiso 1 1 calc R
H14B H 0.0759 0.6089 0.3119 0.063 Uiso 1 1 calc R
H14C H -0.0169 0.6246 0.2680 0.063 Uiso 1 1 calc R
C15 C 0.2111(4) 0.5528(3) 0.3990(3) 0.0238(11) Uani 1 1 d .
H15A H 0.2353 0.5156 0.4306 0.029 Uiso 1 1 calc R
H15B H 0.1437 0.5544 0.4034 0.029 Uiso 1 1 calc R
C16 C 0.2940(6) 0.6351(5) 0.5258(4) 0.0433(18) Uani 1 1 d .
H16A H 0.3369 0.5967 0.5341 0.065 Uiso 1 1 calc R
H16B H 0.2381 0.6269 0.5523 0.065 Uiso 1 1 calc R
H16C H 0.3224 0.6788 0.5416 0.065 Uiso 1 1 calc R
C17 C 0.1732(5) 0.7107(4) 0.4145(5) 0.0457(19) Uani 1 1 d .
H17A H 0.2011 0.7565 0.4220 0.069 Uiso 1 1 calc R
H17B H 0.1251 0.7035 0.4491 0.069 Uiso 1 1 calc R
H17C H 0.1466 0.7082 0.3664 0.069 Uiso 1 1 calc R
C18 C 0.3898(6) 0.7997(4) 0.4211(4) 0.0419(17) Uani 1 1 d .
H18A H 0.3349 0.8090 0.3918 0.063 Uiso 1 1 calc R
H18B H 0.4346 0.8369 0.4143 0.063 Uiso 1 1 calc R
H18C H 0.3732 0.7978 0.4711 0.063 Uiso 1 1 calc R
C19 C 0.5154(6) 0.6832(5) 0.4731(4) 0.047(2) Uani 1 1 d .
H19A H 0.4793 0.6850 0.5162 0.070 Uiso 1 1 calc R
H19B H 0.5687 0.7139 0.4785 0.070 Uiso 1 1 calc R
H19C H 0.5362 0.6355 0.4650 0.070 Uiso 1 1 calc R
C20 C 0.5214(6) 0.7336(5) 0.3192(4) 0.0461(19) Uani 1 1 d .
H20A H 0.5548 0.6915 0.3061 0.069 Uiso 1 1 calc R
H20B H 0.5652 0.7695 0.3346 0.069 Uiso 1 1 calc R
H20C H 0.4857 0.7505 0.2781 0.069 Uiso 1 1 calc R
C21 C 0.6405(6) 0.5430(5) 0.3640(6) 0.061(3) Uani 1 1 d .
H21A H 0.6969 0.5343 0.3383 0.092 Uiso 1 1 calc R
H21B H 0.6445 0.5205 0.4106 0.092 Uiso 1 1 calc R
H21C H 0.6323 0.5932 0.3702 0.092 Uiso 1 1 calc R
C22 C 0.4500(6) 0.4810(4) 0.3798(5) 0.0438(18) Uani 1 1 d .
H22A H 0.4251 0.5231 0.4013 0.066 Uiso 1 1 calc R
H22B H 0.4792 0.4521 0.4168 0.066 Uiso 1 1 calc R
H22C H 0.4003 0.4548 0.3565 0.066 Uiso 1 1 calc R
C23 C 0.5786(7) 0.4235(5) 0.2697(6) 0.064(3) Uani 1 1 d .
H23A H 0.5291 0.4041 0.2399 0.097 Uiso 1 1 calc R
H23B H 0.5956 0.3901 0.3069 0.097 Uiso 1 1 calc R
H23C H 0.6318 0.4332 0.2406 0.097 Uiso 1 1 calc R
C24 C 0.5610(8) 0.5148(6) 0.1036(6) 0.086(4) Uani 1 1 d .
H24A H 0.5959 0.4755 0.1232 0.128 Uiso 1 1 calc R
H24B H 0.5918 0.5328 0.0617 0.128 Uiso 1 1 calc R
H24C H 0.4991 0.4994 0.0900 0.128 Uiso 1 1 calc R
C25 C 0.6793(7) 0.6031(7) 0.1952(7) 0.080(4) Uani 1 1 d .
H25A H 0.6855 0.6462 0.2226 0.120 Uiso 1 1 calc R
H25B H 0.7131 0.6074 0.1511 0.120 Uiso 1 1 calc R
H25C H 0.7041 0.5642 0.2231 0.120 Uiso 1 1 calc R
C26 C 0.5034(8) 0.6681(6) 0.1271(5) 0.076(3) Uani 1 1 d .
H26A H 0.4528 0.6543 0.0952 0.114 Uiso 1 1 calc R
H26B H 0.5512 0.6909 0.0998 0.114 Uiso 1 1 calc R
H26C H 0.4808 0.7004 0.1629 0.114 Uiso 1 1 calc R
C27 C 0.2511(7) 0.6537(5) 0.1372(4) 0.050(2) Uani 1 1 d .
H27A H 0.1906 0.6759 0.1366 0.075 Uiso 1 1 calc R
H27B H 0.2439 0.6036 0.1297 0.075 Uiso 1 1 calc R
H27C H 0.2879 0.6734 0.0993 0.075 Uiso 1 1 calc R
C28 C 0.2911(8) 0.7403(4) 0.2197(5) 0.059(3) Uani 1 1 d .
H28A H 0.3347 0.7652 0.1901 0.088 Uiso 1 1 calc R
H28B H 0.3058 0.7491 0.2698 0.088 Uiso 1 1 calc R
H28C H 0.2288 0.7566 0.2086 0.088 Uiso 1 1 calc R
Hf1 Hf 0.155802(16) 0.475078(13) 0.247564(12) 0.02068(8) Uani 1 1 d .
Hf2 Hf 0.349515(16) 0.590448(13) 0.272665(13) 0.02111(8) Uani 1 1 d .
N1 N 0.1471(4) 0.4176(3) 0.1503(3) 0.0259(10) Uani 1 1 d .
N2 N 0.1109(3) 0.4046(3) 0.3277(3) 0.0227(10) Uani 1 1 d .
N3 N 0.0631(4) 0.5535(3) 0.2218(3) 0.0320(12) Uani 1 1 d .
N4 N 0.3572(3) 0.6509(3) 0.3690(3) 0.0220(9) Uani 1 1 d .
N5 N 0.4878(3) 0.5640(3) 0.2477(3) 0.0282(11) Uani 1 1 d .
N6 N 0.2970(4) 0.6661(3) 0.2056(3) 0.0320(12) Uani 1 1 d .
O1 O 0.2912(3) 0.5050(2) 0.2104(2) 0.0258(9) Uani 1 1 d .
O2 O 0.2354(3) 0.5381(2) 0.3244(2) 0.0229(8) Uani 1 1 d .
Si1 Si 0.23368(13) 0.43284(10) 0.08825(9) 0.0283(4) Uani 1 1 d .
Si2 Si 0.05757(14) 0.35966(12) 0.12542(10) 0.0355(4) Uani 1 1 d .
Si3 Si 0.19199(13) 0.33990(10) 0.35183(10) 0.0309(4) Uani 1 1 d .
Si4 Si 0.00640(12) 0.40461(10) 0.37420(10) 0.0302(4) Uani 1 1 d .
Si5 Si 0.26381(12) 0.64100(10) 0.42602(9) 0.0254(3) Uani 1 1 d .
Si6 Si 0.44162(13) 0.71316(10) 0.39410(10) 0.0288(4) Uani 1 1 d .
Si7 Si 0.53875(13) 0.50611(11) 0.31142(13) 0.0383(5) Uani 1 1 d .
Si8 Si 0.55379(16) 0.58666(12) 0.17350(13) 0.0440(5) Uani 1 1 d .

loop_
_atom_site_aniso_label
_atom_site_aniso_U_11
_atom_site_aniso_U_22
_atom_site_aniso_U_33
_atom_site_aniso_U_23
_atom_site_aniso_U_13
_atom_site_aniso_U_12
C1 0.029(3) 0.039(4) 0.026(3) -0.007(3) 0.006(2) -0.007(3)
C2 0.051(5) 0.056(5) 0.045(4) -0.021(4) 0.008(4) 0.012(4)
C3 0.054(5) 0.054(5) 0.031(4) 0.014(3) 0.007(3) -0.001(4)
C4 0.076(7) 0.044(5) 0.078(7) 0.012(5) -0.020(5) -0.024(5)
C5 0.058(5) 0.072(6) 0.026(4) -0.007(4) -0.011(3) -0.014(4)
C6 0.053(5) 0.136(11) 0.058(6) -0.054(7) 0.015(4) -0.049(6)
C7 0.046(5) 0.044(5) 0.084(7) 0.026(5) 0.005(4) -0.006(4)
C8 0.039(4) 0.068(6) 0.046(4) 0.019(4) -0.015(3) 0.003(4)
C9 0.032(3) 0.043(4) 0.043(4) 0.006(3) 0.010(3) 0.010(3)
C10 0.065(5) 0.060(6) 0.027(4) 0.002(3) 0.021(4) -0.001(4)
C11 0.028(3) 0.051(5) 0.043(4) -0.005(3) 0.007(3) 0.007(3)
C12 0.040(5) 0.055(6) 0.115(9) -0.023(6) 0.029(5) -0.030(4)
C13 0.053(5) 0.070(6) 0.037(4) -0.008(4) -0.016(4) 0.025(4)
C14 0.042(4) 0.036(4) 0.047(4) -0.005(3) -0.009(3) 0.014(3)
C15 0.030(3) 0.024(3) 0.017(2) -0.003(2) 0.002(2) -0.002(2)
C16 0.055(5) 0.054(5) 0.021(3) -0.007(3) 0.003(3) -0.011(4)
C17 0.034(4) 0.036(4) 0.067(5) -0.011(4) 0.003(3) 0.006(3)
C18 0.047(4) 0.027(3) 0.052(4) -0.005(3) 0.000(3) -0.002(3)
C19 0.043(4) 0.048(5) 0.047(4) 0.008(4) -0.024(3) -0.011(4)
C20 0.044(4) 0.046(5) 0.048(4) 0.003(4) 0.006(3) -0.018(4)
C21 0.033(4) 0.061(6) 0.089(7) -0.002(5) -0.022(4) 0.001(4)
C22 0.044(4) 0.038(4) 0.049(4) 0.020(3) -0.006(3) 0.001(3)
C23 0.066(6) 0.036(5) 0.091(8) -0.004(5) 0.007(5) 0.016(4)
C24 0.089(8) 0.082(8) 0.089(8) -0.048(6) 0.063(7) -0.041(6)
C25 0.049(6) 0.077(8) 0.116(10) 0.002(7) 0.032(6) -0.017(5)
C26 0.099(8) 0.081(8) 0.049(5) 0.027(5) 0.030(5) 0.003(6)
C27 0.077(6) 0.042(4) 0.031(4) 0.008(3) -0.013(4) -0.006(4)
C28 0.099(7) 0.031(4) 0.045(5) 0.011(3) -0.025(5) -0.002(4)
Hf1 0.02042(12) 0.02348(14) 0.01819(12) -0.00032(8) 0.00129(8) -0.00059(9)
Hf2 0.02212(13) 0.01920(13) 0.02207(13) 0.00329(8) 0.00204(8) -0.00077(8)
N1 0.030(3) 0.030(3) 0.018(2) -0.0016(19) 0.0040(19) -0.002(2)
N2 0.021(2) 0.027(3) 0.020(2) 0.0017(19) 0.0026(18) -0.0029(19)
N3 0.030(3) 0.036(3) 0.030(3) 0.000(2) -0.005(2) 0.007(2)
N4 0.022(2) 0.021(2) 0.023(2) 0.0023(19) -0.0018(18) -0.0023(19)
N5 0.021(2) 0.026(3) 0.038(3) -0.002(2) 0.005(2) -0.002(2)
N6 0.039(3) 0.032(3) 0.025(3) 0.005(2) -0.004(2) 0.004(2)
O1 0.028(2) 0.024(2) 0.026(2) -0.0013(17) 0.0098(17) -0.0024(17)
O2 0.0213(19) 0.026(2) 0.0214(19) -0.0019(16) 0.0045(15) -0.0035(16)
Si1 0.0326(9) 0.0321(9) 0.0203(8) -0.0033(7) 0.0052(6) -0.0005(7)
Si2 0.0384(10) 0.0433(11) 0.0246(8) -0.0067(8) -0.0017(7) -0.0111(9)
Si3 0.0296(9) 0.0302(9) 0.0328(9) 0.0108(7) 0.0017(7) 0.0000(7)
Si4 0.0251(8) 0.0346(10) 0.0313(9) -0.0059(7) 0.0101(7) -0.0073(7)
Si5 0.0252(8) 0.0274(9) 0.0236(8) -0.0027(6) 0.0006(6) -0.0008(7)
Si6 0.0303(9) 0.0258(9) 0.0300(9) -0.0002(7) -0.0042(7) -0.0079(7)
Si7 0.0253(9) 0.0263(9) 0.0633(13) 0.0018(9) -0.0016(8) 0.0051(7)
Si8 0.0379(11) 0.0450(12) 0.0501(13) -0.0059(10) 0.0207(9) -0.0099(9)

loop_
_atom_type_symbol
_atom_type_description
_atom_type_scat_dispersion_real
_atom_type_scat_dispersion_imag
_atom_type_scat_source
C C 0.0033 0.0016 'International Tables Vol C Tables 4.2.6.8 and 6.1.1.4'
H H 0.0000 0.0000 'International Tables Vol C Tables 4.2.6.8 and 6.1.1.4'
N N 0.0061 0.0033 'International Tables Vol C Tables 4.2.6.8 and 6.1.1.4'
O O 0.0106 0.0060 'International Tables Vol C Tables 4.2.6.8 and 6.1.1.4'
Si Si 0.0817 0.0704 'International Tables Vol C Tables 4.2.6.8 and 6.1.1.4'
Hf Hf -0.5830 6.1852 'International Tables Vol C Tables 4.2.6.8 and 6.1.1.4'

loop_
_geom_angle_atom_site_label_1
_geom_angle_atom_site_label_2
_geom_angle_atom_site_label_3
_geom_angle
O1 C1 Si1 109.4(4)
O2 C15 Si5 108.4(4)
N3 Hf1 N2 114.6(2)
N3 Hf1 N1 98.5(2)
N2 Hf1 N1 105.3(2)
N3 Hf1 O1 108.9(2)
N2 Hf1 O1 133.16(18)
N1 Hf1 O1 84.13(18)
N3 Hf1 O2 95.0(2)
N2 Hf1 O2 92.80(17)
N1 Hf1 O2 150.21(18)
O1 Hf1 O2 66.35(16)
N6 Hf2 N5 111.8(2)
N6 Hf2 N4 98.5(2)
N5 Hf2 N4 106.3(2)
N6 Hf2 O1 93.8(2)
N5 Hf2 O1 93.49(18)
N4 Hf2 O1 150.64(17)
N6 Hf2 O2 108.7(2)
N5 Hf2 O2 135.78(19)
N4 Hf2 O2 84.20(17)
O1 Hf2 O2 66.58(15)
Si2 N1 Si1 117.6(3)
Si2 N1 Hf1 125.4(3)
Si1 N1 Hf1 116.9(3)
Si3 N2 Si4 116.7(3)
Si3 N2 Hf1 114.4(3)
Si4 N2 Hf1 128.8(3)
C14 N3 C13 106.5(6)
C14 N3 Hf1 124.6(4)
C13 N3 Hf1 128.3(5)
Si5 N4 Si6 116.8(3)
Si5 N4 Hf2 115.3(2)
Si6 N4 Hf2 127.7(3)
Si8 N5 Si7 117.3(3)
Si8 N5 Hf2 130.3(3)
Si7 N5 Hf2 112.3(3)
C28 N6 C27 107.1(6)
C28 N6 Hf2 127.0(5)
C27 N6 Hf2 125.7(5)
C1 O1 Hf2 125.6(4)
C1 O1 Hf1 122.2(4)
Hf2 O1 Hf1 111.69(18)
C15 O2 Hf2 122.2(3)
C15 O2 Hf1 126.5(3)
Hf2 O2 Hf1 110.78(17)
N1 Si1 C3 113.4(3)
N1 Si1 C1 103.5(3)
C3 Si1 C1 109.1(4)
N1 Si1 C2 115.3(4)
C3 Si1 C2 109.5(4)
C1 Si1 C2 105.4(4)
N1 Si2 C6 111.8(4)
N1 Si2 C5 111.5(3)
C6 Si2 C5 106.0(5)
N1 Si2 C4 110.4(4)
C6 Si2 C4 109.2(6)
C5 Si2 C4 107.9(5)
N2 Si3 C8 114.3(4)
N2 Si3 C7 115.0(3)
C8 Si3 C7 102.4(4)
N2 Si3 C9 109.3(3)
C8 Si3 C9 106.6(4)
C7 Si3 C9 108.7(4)
N2 Si4 C12 113.6(4)
N2 Si4 C10 111.5(3)
C12 Si4 C10 106.0(5)
N2 Si4 C11 112.9(3)
C12 Si4 C11 106.6(4)
C10 Si4 C11 105.7(4)
N4 Si5 C17 113.6(3)
N4 Si5 C15 104.1(3)
C17 Si5 C15 108.7(3)
N4 Si5 C16 116.0(3)
C17 Si5 C16 107.3(4)
C15 Si5 C16 106.7(3)
N4 Si6 C20 112.1(3)
N4 Si6 C18 112.6(3)
C20 Si6 C18 105.8(4)
N4 Si6 C19 112.4(3)
C20 Si6 C19 107.4(4)
C18 Si6 C19 106.0(4)
N5 Si7 C23 112.0(4)
N5 Si7 C21 115.2(4)
C23 Si7 C21 106.8(5)
N5 Si7 C22 109.5(3)
C23 Si7 C22 106.9(5)
C21 Si7 C22 106.0(4)
N5 Si8 C24 114.0(4)
N5 Si8 C25 114.3(5)
C24 Si8 C25 101.6(6)
N5 Si8 C26 110.4(4)
C24 Si8 C26 107.4(6)
C25 Si8 C26 108.6(6)

loop_
_geom_bond_atom_site_label_1
_geom_bond_atom_site_label_2
_geom_bond_distance
C1 O1 1.461(7)
C1 Si1 1.888(7)
C2 Si1 1.878(8)
C3 Si1 1.867(8)
C4 Si2 1.862(10)
C5 Si2 1.870(7)
C6 Si2 1.837(10)
C7 Si3 1.852(9)
C8 Si3 1.840(8)
C9 Si3 1.873(7)
C10 Si4 1.877(8)
C11 Si4 1.850(8)
C12 Si4 1.876(8)
C13 N3 1.462(9)
C14 N3 1.429(9)
C15 O2 1.456(6)
C15 Si5 1.888(6)
C16 Si5 1.887(7)
C17 Si5 1.854(8)
C18 Si6 1.864(8)
C19 Si6 1.869(7)
C20 Si6 1.854(8)
C21 Si7 1.866(8)
C22 Si7 1.872(8)
C23 Si7 1.832(9)
C24 Si8 1.876(9)
C25 Si8 1.856(10)
C26 Si8 1.892(11)
C27 N6 1.432(9)
C28 N6 1.426(10)
Hf1 N3 2.034(6)
Hf1 N2 2.100(5)
Hf1 N1 2.100(5)
Hf1 O1 2.145(4)
Hf1 O2 2.157(4)
Hf2 N6 2.022(5)
Hf2 N5 2.100(5)
Hf2 N4 2.114(5)
Hf2 O1 2.138(4)
Hf2 O2 2.150(4)
N1 Si2 1.738(6)
N1 Si1 1.729(5)
N2 Si3 1.734(5)
N2 Si4 1.741(5)
N4 Si5 1.730(5)
N4 Si6 1.739(5)
N5 Si8 1.735(6)
N5 Si7 1.753(6)
